data_9011536
loop_
_publ_author_name
'Zubkova, N. V.'
'Pushcharovsky, D. Y.'
'Pekov, I. V.'
'Rabadanov, M. K.'

_publ_section_title
;
 The crystal structure of podlesnoite, BaCa2(CO3)2F2
;
_journal_name_full 'Zeitschrift fur Kristallographie'
_journal_page_first 474
_journal_page_last 476
_journal_volume 222
_journal_year 2007
_chemical_compound_source 'Kirovskii mine, Khibiny alkaline massif, Kola Peninsula, Russia'
_chemical_formula_sum 'C2 Ba Ca2 F2 O6'
_chemical_name_mineral Podlesnoite
_space_group_IT_number 63
_symmetry_space_group_name_Hall '-C 2c 2'
_symmetry_space_group_name_H-M 'C m c m'
_cell_angle_alpha 90
_cell_angle_beta 90
_cell_angle_gamma 90
_cell_length_a 12.501
_cell_length_b 5.846
_cell_length_c 9.443
_cell_formula_units_Z 4
_cell_volume 690.102
_database_code_amcsd 0011129
_exptl_crystal_density_diffrn 3.614
_cod_original_formula_sum 'Ba Ca2 C2 O6 F2'
_cod_database_code 9011536

loop_
_space_group_symop_operation_xyz
x,y,z
1/2+x,1/2+y,z
x,-y,1/2+z
1/2+x,1/2-y,1/2+z
-x,y,1/2-z
1/2-x,1/2+y,1/2-z
-x,y,z
1/2-x,1/2+y,z
x,-y,-z
1/2+x,1/2-y,-z
x,y,1/2-z
1/2+x,1/2+y,1/2-z
-x,-y,1/2+z
1/2-x,1/2-y,1/2+z
-x,-y,-z
1/2-x,1/2-y,-z

loop_
_atom_site_label
_atom_site_fract_x
_atom_site_fract_y
_atom_site_fract_z
_atom_site_U_iso_or_equiv
Ba 0.00000 0.00127 0.75000 0.01131
Ca 0.14634 0.50000 0.50000 0.00889
C 0.24680 0.34420 0.25000 0.01050
O1 0.29746 0.34030 0.36728 0.01440
O2 0.14362 0.36560 0.25000 0.01480
F 0.00000 0.26420 0.50590 0.01450

loop_
_cod_related_entry_id
_cod_related_entry_database
_cod_related_entry_code
1 AMCSD 0011129
